data_4332468
loop_
_publ_author_name
'Babai, Arash'
'Mudring, Anja-Verena'

_publ_section_title
;
 Crystal Engineering in Ionic Liquids. The Crystal Structures of
 [Mppyr]3[NdI6] and [Bmpyr]4[NdI6][Tf2N]
;
_journal_issue 13
_journal_name_full 'Inorganic Chemistry'
_journal_page_first 4874
_journal_page_last 4876
_journal_paper_doi 10.1021/ic060414e
_journal_volume 45
_journal_year 2006
_chemical_formula_sum 'C48 H60 F6 I6 N4 Nd O2 S2'
_chemical_formula_weight 1808.76
_chemical_name_systematic
;
 ?
;
_space_group_IT_number 88
_symmetry_space_group_name_Hall '-I 4ad'
_symmetry_space_group_name_H-M 'I 41/a :2'
_atom_sites_solution_hydrogens geom
_atom_sites_solution_primary direct
_atom_sites_solution_secondary difmap
_audit_creation_method SHELXL-97
_cell_angle_alpha 90.00
_cell_angle_beta 90.00
_cell_angle_gamma 90.00
_cell_formula_units_Z 4
_cell_length_a 14.9585(6)
_cell_length_b 14.9585(6)
_cell_length_c 28.5391(14)
_cell_measurement_temperature 293(2)
_cell_volume 6385.8(5)
_computing_structure_refinement 'SHELXL-97 (Sheldrick, 1997)'
_diffrn_ambient_temperature 293(2)
_diffrn_measured_fraction_theta_full 0.993
_diffrn_measured_fraction_theta_max 0.993
_diffrn_radiation_monochromator graphite
_diffrn_radiation_source 'fine-focus sealed tube'
_diffrn_radiation_type MoK\a
_diffrn_radiation_wavelength 0.71073
_diffrn_reflns_av_R_equivalents 0.0538
_diffrn_reflns_av_sigmaI/netI 0.0273
_diffrn_reflns_limit_h_max 17
_diffrn_reflns_limit_h_min -17
_diffrn_reflns_limit_k_max 17
_diffrn_reflns_limit_k_min -17
_diffrn_reflns_limit_l_max 33
_diffrn_reflns_limit_l_min -33
_diffrn_reflns_number 25654
_diffrn_reflns_theta_full 24.91
_diffrn_reflns_theta_max 24.91
_diffrn_reflns_theta_min 1.54
_exptl_absorpt_coefficient_mu 3.833
_exptl_crystal_density_diffrn 1.881
_exptl_crystal_density_method 'not measured'
_exptl_crystal_F_000 3424
_refine_diff_density_max 0.532
_refine_diff_density_min -0.557
_refine_diff_density_rms 0.095
_refine_ls_extinction_coef 0.00022(6)
_refine_ls_extinction_expression Fc^*^=kFc[1+0.001xFc^2^\l^3^/sin(2\q)]^-1/4^
_refine_ls_extinction_method SHELXL
_refine_ls_goodness_of_fit_ref 0.953
_refine_ls_hydrogen_treatment mixed
_refine_ls_matrix_type full
_refine_ls_number_parameters 91
_refine_ls_number_reflns 2759
_refine_ls_number_restraints 62
_refine_ls_restrained_S_all 0.946
_refine_ls_R_factor_all 0.0646
_refine_ls_R_factor_gt 0.0439
_refine_ls_shift/su_max 12.361
_refine_ls_shift/su_mean 0.687
_refine_ls_structure_factor_coef Fsqd
_refine_ls_weighting_details 'calc w=1/[\s^2^(Fo^2^)+(0.0837P)^2^+0.0000P] where P=(Fo^2^+2Fc^2^)/3'
_refine_ls_weighting_scheme calc
_refine_ls_wR_factor_gt 0.1228
_refine_ls_wR_factor_ref 0.1312
_reflns_number_gt 1835
_reflns_number_total 2759
_reflns_threshold_expression >2sigma(I)
_cod_data_source_file ic060414esup1.cif
_cod_data_source_block abscor
_cod_database_code 4332468

loop_
_symmetry_equiv_pos_as_xyz
'x, y, z'
'-x+1/2, -y, z+1/2'
'-y+3/4, x+1/4, z+1/4'
'y+3/4, -x+3/4, z+3/4'
'x+1/2, y+1/2, z+1/2'
'-x+1, -y+1/2, z+1'
'-y+5/4, x+3/4, z+3/4'
'y+5/4, -x+5/4, z+5/4'
'-x, -y, -z'
'x-1/2, y, -z-1/2'
'y-3/4, -x-1/4, -z-1/4'
'-y-3/4, x-3/4, -z-3/4'
'-x+1/2, -y+1/2, -z+1/2'
'x, y+1/2, -z'
'y-1/4, -x+1/4, -z+1/4'
'-y-1/4, x-1/4, -z-1/4'

loop_
_atom_site_label
_atom_site_type_symbol
_atom_site_fract_x
_atom_site_fract_y
_atom_site_fract_z
_atom_site_U_iso_or_equiv
_atom_site_adp_type
_atom_site_occupancy
_atom_site_symmetry_multiplicity
_atom_site_calc_flag
_atom_site_refinement_flags
Nd1 Nd 0.5000 0.2500 0.3750 0.0836(3) Uani 1 4 d S
I1 I 0.5000 0.2500 0.26637(3) 0.1148(4) Uani 1 2 d S
I2 I 0.70461(5) 0.21399(6) 0.37914(2) 0.1113(3) Uani 1 1 d .
N1 N 0.2942(8) 0.4585(8) 0.2264(4) 0.118(3) Uiso 1 1 d .
C1 C 0.2235(17) 0.3956(16) 0.2435(9) 0.203(9) Uiso 1 1 d .
C2 C 0.165(2) 0.529(2) 0.2475(14) 0.289(16) Uiso 1 1 d .
C3 C 0.186(3) 0.453(3) 0.2839(15) 0.328(19) Uiso 1 1 d .
C4 C 0.2522(13) 0.5384(13) 0.2028(7) 0.173(6) Uiso 1 1 d .
C5 C 0.3391(17) 0.4051(16) 0.1882(8) 0.205(8) Uiso 1 1 d .
C6 C 0.4098(15) 0.4345(17) 0.1637(8) 0.197(7) Uiso 1 1 d .
C7 C 0.451(4) 0.389(3) 0.1220(12) 0.290(18) Uiso 1 1 d .
C8 C 0.515(4) 0.411(3) 0.1155(13) 0.34(2) Uiso 1 1 d .
C9 C 0.3540(13) 0.4851(12) 0.2667(6) 0.159(6) Uiso 1 1 d .
S1 S 0.5333(14) 0.7325(19) 0.1700(4) 0.366(13) Uiso 0.50 1 d PD
N2 N 0.484(2) 0.6988(16) 0.1326(5) 0.082(8) Uiso 0.25 1 d P
C11 C 0.547(2) 0.744(3) 0.2171(9) 0.24(2) Uiso 0.50 1 d PD
O1 O 0.552(3) 0.6385(17) 0.1762(13) 0.38(3) Uiso 0.50 1 d PD
O2 O 0.6116(18) 0.7863(19) 0.1632(12) 0.339(11) Uiso 0.50 1 d PD
F1 F 0.539(5) 0.660(3) 0.229(2) 0.63(6) Uiso 0.50 1 d PD
F2 F 0.534(4) 0.792(4) 0.2545(12) 0.58(6) Uiso 0.50 1 d PD
F3 F 0.6292(18) 0.756(6) 0.2044(17) 0.61(5) Uiso 0.50 1 d PD

loop_
_atom_site_aniso_label
_atom_site_aniso_U_11
_atom_site_aniso_U_22
_atom_site_aniso_U_33
_atom_site_aniso_U_23
_atom_site_aniso_U_13
_atom_site_aniso_U_12
Nd1 0.0852(4) 0.0852(4) 0.0804(6) 0.000 0.000 0.000
I1 0.1520(10) 0.1116(8) 0.0807(6) 0.000 0.000 0.0242(7)
I2 0.0852(4) 0.1205(6) 0.1284(6) 0.0174(4) 0.0067(4) 0.0064(4)

loop_
_atom_type_symbol
_atom_type_description
_atom_type_scat_dispersion_real
_atom_type_scat_dispersion_imag
_atom_type_scat_source
C C 0.0033 0.0016 'International Tables Vol C Tables 4.2.6.8 and 6.1.1.4'
H H 0.0000 0.0000 'International Tables Vol C Tables 4.2.6.8 and 6.1.1.4'
N N 0.0061 0.0033 'International Tables Vol C Tables 4.2.6.8 and 6.1.1.4'
I I -0.4742 1.8119 'International Tables Vol C Tables 4.2.6.8 and 6.1.1.4'
Nd Nd -0.1943 3.0179 'International Tables Vol C Tables 4.2.6.8 and 6.1.1.4'
S S 0.1246 0.1234 'International Tables Vol C Tables 4.2.6.8 and 6.1.1.4'
O O 0.0106 0.0060 'International Tables Vol C Tables 4.2.6.8 and 6.1.1.4'
F F 0.0171 0.0103 'International Tables Vol C Tables 4.2.6.8 and 6.1.1.4'

loop_
_geom_angle_atom_site_label_1
_geom_angle_atom_site_label_2
_geom_angle_atom_site_label_3
_geom_angle
_geom_angle_site_symmetry_1
_geom_angle_site_symmetry_3
I1 Nd1 I1 180.0 11_666 .
I1 Nd1 I2 92.177(13) 11_666 16_656
I1 Nd1 I2 87.823(13) . 16_656
I1 Nd1 I2 92.177(13) 11_666 11_666
I1 Nd1 I2 87.823(13) . 11_666
I2 Nd1 I2 175.65(3) 16_656 11_666
I1 Nd1 I2 87.823(13) 11_666 .
I1 Nd1 I2 92.177(13) . .
I2 Nd1 I2 90.083(1) 16_656 .
I2 Nd1 I2 90.083(1) 11_666 .
I1 Nd1 I2 87.823(13) 11_666 6_554
I1 Nd1 I2 92.177(13) . 6_554
I2 Nd1 I2 90.083(1) 16_656 6_554
I2 Nd1 I2 90.083(1) 11_666 6_554
I2 Nd1 I2 175.65(3) . 6_554
C5 N1 C1 102.6(15) . .
C5 N1 C4 106.5(13) . .
C1 N1 C4 110.4(14) . .
C5 N1 C9 115.2(14) . .
C1 N1 C9 109.6(13) . .
C4 N1 C9 112.2(13) . .
N1 C1 C3 98(2) . .
C3 C2 C4 112(3) . .
C2 C3 C1 89(3) . .
N1 C4 C2 85.5(16) . .
C6 C5 N1 124(2) . .
C5 C6 C7 126(3) . .
C8 C7 C6 113(5) . .
C11 S1 S1 94(2) . 6_564
C11 S1 O2 87(3) . .
S1 S1 O2 118(4) 6_564 .
C11 S1 O1 89(3) . .
S1 S1 O1 128(4) 6_564 .
O2 S1 O1 114.1(15) . .
C11 S1 N2 129(3) . 6_564
S1 S1 N2 62.0(19) 6_564 6_564
O2 S1 N2 70(2) . 6_564
O1 S1 N2 142(2) . 6_564
C11 S1 F3 46.7(14) . .
S1 S1 F3 129(4) 6_564 .
O2 S1 F3 46(2) . .
O1 S1 F3 88(3) . .
N2 S1 F3 113(4) 6_564 .
C11 S1 N2 160(3) . 12_766
S1 S1 N2 98.5(14) 6_564 12_766
O2 S1 N2 73.4(16) . 12_766
O1 S1 N2 96(2) . 12_766
N2 S1 N2 47.2(15) 6_564 12_766
F3 S1 N2 114(2) . 12_766
C11 S1 N2 151(3) . .
S1 S1 N2 72.5(17) 6_564 .
O2 S1 N2 122(2) . .
O1 S1 N2 81(3) . .
N2 S1 N2 67(2) 6_564 .
F3 S1 N2 158(3) . .
N2 S1 N2 48.9(15) 12_766 .
C11 S1 C11 50(3) . 6_564
S1 S1 C11 48.2(12) 6_564 6_564
O2 S1 C11 122(2) . 6_564
O1 S1 C11 102.7(14) . 6_564
N2 S1 C11 106.1(17) 6_564 6_564
F3 S1 C11 95(3) . 6_564
N2 S1 C11 146.4(18) 12_766 6_564
N2 S1 C11 106.6(19) . 6_564
C11 S1 F1 40.3(17) . .
S1 S1 F1 107(3) 6_564 .
O2 S1 F1 113(2) . .
O1 S1 F1 51(3) . .
N2 S1 F1 166(3) 6_564 .
F3 S1 F1 66.9(13) . .
N2 S1 F1 146(3) 12_766 .
N2 S1 F1 118(3) . .
C11 S1 F1 61(3) 6_564 .
C11 S1 O1 84(2) . 6_564
S1 S1 O1 29(2) 6_564 6_564
O2 S1 O1 89.5(18) . 6_564
O1 S1 O1 154.9(15) . 6_564
N2 S1 O1 52.5(14) 6_564 6_564
F3 S1 O1 104(4) . 6_564
N2 S1 O1 99.2(17) 12_766 6_564
N2 S1 O1 94.0(17) . 6_564
C11 S1 O1 55.0(15) 6_564 6_564
F1 S1 O1 114(2) . 6_564
C11 S1 N2 142(2) . 15_565
S1 S1 N2 48.1(8) 6_564 15_565
O2 S1 N2 105.6(19) . 15_565
O1 S1 N2 117(3) . 15_565
N2 S1 N2 36.6(11) 6_564 15_565
F3 S1 N2 150(4) . 15_565
N2 S1 N2 51.4(17) 12_766 15_565
N2 S1 N2 35.9(12) . 15_565
C11 S1 N2 95.1(13) 6_564 15_565
F1 S1 N2 141(3) . 15_565
O1 S1 N2 60.5(13) 6_564 15_565
N2 N2 N2 82.7(9) 12_766 15_565
N2 N2 S1 95.7(14) 12_766 6_564
N2 N2 S1 67.2(11) 15_565 6_564
N2 N2 S1 65.6(11) 12_766 15_565
N2 N2 S1 59.9(17) 15_565 15_565
S1 N2 S1 125(2) 6_564 15_565
N2 N2 S1 71.2(19) 12_766 .
N2 N2 S1 102(2) 15_565 .
S1 N2 S1 45.5(18) 6_564 .
S1 N2 S1 134(3) 15_565 .
N2 N2 O1 90(3) 12_766 .
N2 N2 O1 152(2) 15_565 .
S1 N2 O1 87.1(18) 6_564 .
S1 N2 O1 139(2) 15_565 .
S1 N2 O1 50.7(12) . .
N2 N2 N2 48.6(5) 12_766 6_564
N2 N2 N2 48.6(5) 15_565 6_564
S1 N2 N2 53.1(13) 6_564 6_564
S1 N2 N2 80.6(13) 15_565 6_564
S1 N2 N2 59.8(17) . 6_564
O1 N2 N2 108(2) . 6_564
N2 N2 O2 66(2) 12_766 15_565
N2 N2 O2 110.6(19) 15_565 15_565
S1 N2 O2 162(3) 6_564 15_565
S1 N2 O2 51.0(8) 15_565 15_565
S1 N2 O2 121(2) . 15_565
O1 N2 O2 90.3(17) . 15_565
N2 N2 O2 111(2) 6_564 15_565
N2 N2 O2 145.8(19) 12_766 6_564
N2 N2 O2 73(2) 15_565 6_564
S1 N2 O2 52.9(10) 6_564 6_564
S1 N2 O2 118(2) 15_565 6_564
S1 N2 O2 90.2(18) . 6_564
O1 N2 O2 100.4(18) . 6_564
N2 N2 O2 97.3(19) 6_564 6_564
O2 N2 O2 145(2) 15_565 6_564
N2 N2 S1 42.4(16) 12_766 12_766
N2 N2 S1 47.7(9) 15_565 12_766
S1 N2 S1 98.2(16) 6_564 12_766
S1 N2 S1 33.4(12) 15_565 12_766
S1 N2 S1 102(2) . 12_766
O1 N2 S1 132(2) . 12_766
N2 N2 S1 48.0(8) 6_564 12_766
O2 N2 S1 70.3(16) 15_565 12_766
O2 N2 S1 121(2) 6_564 12_766
S1 C11 F2 149(3) . .
S1 C11 F3 83(2) . .
F2 C11 F3 106.9(15) . .
S1 C11 F1 97(4) . .
F2 C11 F1 107.0(15) . .
F3 C11 F1 106.8(15) . .
S1 C11 C11 82.6(19) . 6_564
F2 C11 C11 78(2) . 6_564
F3 C11 C11 158(3) . 6_564
F1 C11 C11 92(3) . 6_564
S1 C11 F2 118(4) . 6_564
F2 C11 F2 63(5) . 6_564
F3 C11 F2 153(3) . 6_564
F1 C11 F2 58(5) . 6_564
C11 C11 F2 48(2) 6_564 6_564
S1 C11 S1 37.8(16) . 6_564
F2 C11 S1 113.9(13) . 6_564
F3 C11 S1 113.1(14) . 6_564
F1 C11 S1 108.7(13) . 6_564
C11 C11 S1 47.8(11) 6_564 6_564
F2 C11 S1 93(3) 6_564 6_564
S1 C11 O1 47.3(16) . .
F2 C11 O1 159(4) . .
F3 C11 O1 85(4) . .
F1 C11 O1 52(4) . .
C11 C11 O1 98(3) 6_564 .
F2 C11 O1 98(3) 6_564 .
S1 C11 O1 75.2(19) 6_564 .
S1 O1 N2 48.3(19) . .
S1 O1 F1 84(2) . .
N2 O1 F1 119(3) . .
S1 O1 C11 44.1(11) . .
N2 O1 C11 89(2) . .
F1 O1 C11 41.7(13) . .
S1 O1 S1 22.4(17) . 6_564
N2 O1 S1 40.4(11) . 6_564
F1 O1 S1 80(2) . 6_564
C11 O1 S1 49.8(12) . 6_564
F3 O2 S1 81(3) . .
F3 O2 N2 128(4) . 12_766
S1 O2 N2 55.6(11) . 12_766
F3 O2 N2 134(3) . 6_564
S1 O2 N2 56.9(13) . 6_564
N2 O2 N2 41.0(16) 12_766 6_564
C11 F1 F2 74(4) . 6_564
C11 F1 O1 86(4) . .
F2 F1 O1 131(4) 6_564 .
C11 F1 S1 42(2) . .
F2 F1 S1 97(3) 6_564 .
O1 F1 S1 45.5(15) . .
C11 F2 F1 88(2) . 6_564
C11 F2 F2 71(3) . 6_564
F1 F2 F2 85(5) 6_564 6_564
C11 F2 C11 53.9(18) . 6_564
F1 F2 C11 47.9(18) 6_564 6_564
F2 F2 C11 46(3) 6_564 6_564
O2 F3 C11 96(2) . .
O2 F3 S1 53.0(16) . .
C11 F3 S1 50.0(13) . .

loop_
_geom_bond_atom_site_label_1
_geom_bond_atom_site_label_2
_geom_bond_distance
_geom_bond_site_symmetry_2
Nd1 I1 3.1002(10) 11_666
Nd1 I1 3.1002(10) .
Nd1 I2 3.1099(8) 16_656
Nd1 I2 3.1099(8) 11_666
Nd1 I2 3.1099(8) .
Nd1 I2 3.1099(8) 6_554
N1 C5 1.51(2) .
N1 C1 1.50(2) .
N1 C4 1.51(2) .
N1 C9 1.511(19) .
C1 C3 1.54(4) .
C2 C3 1.56(5) .
C2 C4 1.83(4) .
C5 C6 1.34(3) .
C6 C7 1.50(4) .
C7 C8 1.03(6) .
S1 C11 1.37(2) .
S1 S1 1.13(4) 6_564
S1 O2 1.434(10) .
S1 O1 1.444(11) .
S1 N2 1.505(14) 6_564
S1 F3 1.77(5) .
S1 N2 1.524(13) 12_766
S1 N2 1.39(3) .
S1 C11 1.831(9) 6_564
S1 F1 2.01(5) .
S1 O1 2.32(5) 6_564
S1 N2 2.02(2) 15_565
N2 N2 1.21(4) 12_766
N2 N2 1.21(4) 15_565
N2 S1 1.505(14) 6_564
N2 S1 1.524(13) 15_565
N2 O1 1.84(5) .
N2 N2 1.60(5) 6_564
N2 O2 1.77(3) 15_565
N2 O2 1.69(4) 6_564
N2 S1 2.02(2) 12_766
C11 F2 1.298(10) .
C11 F3 1.299(10) .
C11 F1 1.311(10) .
C11 C11 1.41(6) 6_564
C11 F2 1.70(6) 6_564
C11 S1 1.831(9) 6_564
C11 O1 1.97(5) .
O1 F1 1.56(9) .
O1 S1 2.32(5) 6_564
O2 F3 1.29(5) .
O2 N2 1.77(3) 12_766
O2 N2 1.69(4) 6_564
F1 F2 1.49(10) 6_564
F2 F1 1.49(10) 6_564
F2 F2 1.61(14) 6_564
F2 C11 1.70(6) 6_564
